data_7250997
loop_
_publ_author_name
'Marasinghe, Aloka A.'
'Averkiev, Boris B.'
'Aaker\"oy, Christer B.'

_publ_section_title
;
 Examining intermolecular interactions in crystal structures of
 amide-substituted 2-aminopyrimidine derivatives
;
_journal_issue 43
_journal_name_full CrystEngComm
_journal_page_first 7000
_journal_page_last 7011
_journal_paper_doi 10.1039/D5CE00839E
_journal_volume 27
_journal_year 2025
_chemical_formula_moiety 'C11 H16 Br N3 O'
_chemical_formula_sum 'C11 H16 Br N3 O'
_chemical_formula_weight 286.18
_chemical_melting_point 383.0(10)
_chemical_name_systematic N-(5-bromopyrimidin-2-yl)heptanamide
_space_group_crystal_system monoclinic
_space_group_IT_number 14
_space_group_name_Hall '-P 2yn'
_space_group_name_H-M_alt 'P 1 21/n 1'
_atom_sites_solution_hydrogens mixed
_atom_sites_solution_primary dual
_audit_creation_date 2024-05-16
_audit_creation_method
;
Olex2 1.5-ac5-024
(compiled 2022.04.12 svn.rca3783a0 for Rigaku Oxford Diffraction, GUI svn.r6498)
;
_audit_update_record
;
2025-08-25 deposited with the CCDC.	2025-10-02 downloaded from the CCDC.
;
_cell_angle_alpha 90
_cell_angle_beta 104.0832(10)
_cell_angle_gamma 90
_cell_formula_units_Z 4
_cell_length_a 11.27079(12)
_cell_length_b 5.29124(5)
_cell_length_c 21.5186(2)
_cell_measurement_reflns_used 10241
_cell_measurement_temperature 210.00(10)
_cell_measurement_theta_max 79.5180
_cell_measurement_theta_min 4.0680
_cell_volume 1244.72(2)
_computing_cell_refinement 'CrysAlisPro 1.171.43.116a (Rigaku OD, 2024)'
_computing_data_collection 'CrysAlisPro 1.171.43.116a (Rigaku OD, 2024)'
_computing_data_reduction 'CrysAlisPro 1.171.43.116a (Rigaku OD, 2024)'
_computing_molecular_graphics 'Olex2 1.5-ac5-024 (Dolomanov et al., 2009)'
_computing_publication_material 'Olex2 1.5-ac5-024 (Dolomanov et al., 2009)'
_computing_structure_refinement 'SHELXL 2018/3 (Sheldrick, 2015)'
_computing_structure_solution 'SHELXT 2014/4 (Sheldrick, 2014)'
_diffrn_ambient_environment N~2~
_diffrn_ambient_temperature 210.00(10)
_diffrn_detector 'Hybrid Pixel Array Detector'
_diffrn_detector_area_resol_mean 10.0000
_diffrn_detector_type HyPix
_diffrn_measured_fraction_theta_full 1.000
_diffrn_measured_fraction_theta_max 0.999
_diffrn_measurement_details
;
List of Runs (angles in degrees, time in seconds):

  # Type    Start    End  Width  t~exp~   \w     \q     \k     \f   Frames
#--------------------------------------------------------------------------
  1  \w    -62.00  24.00   0.50    0.30    --  -48.07  55.00 -58.00  172
  2  \w   -119.00 -34.00   0.50    0.30    --  -48.07 -55.00 158.00  170
  3  \w    -23.00  63.00   0.50    0.30    --   48.07 -55.00 158.00  172
  4  \w   -163.00 -77.00   0.50    1.20    --  -91.75 -55.00 158.00  172
  5  \w    -63.00 -19.00   0.50    1.20    --  -91.75  55.00 -58.00   88
  6  \w     99.00 178.00   0.50    1.20    --  113.25  55.00 -58.00  158
  7  \w   -118.00 -73.00   0.50    0.30    --  -48.07-125.00-120.00   90
  8  \w   -118.00 -73.00   0.50    0.30    --  -48.07-125.00 120.00   90
  9  \w    -51.00 -20.00   0.50    1.20    --  -91.75  45.00  90.00   62
 10  \w    -51.00 -20.00   0.50    1.20    --  -91.75  45.00 150.00   62
 11  \w    -51.00 -20.00   0.50    1.20    --  -91.75  45.00 120.00   62
 12  \w     42.00  71.00   0.50    1.20    --  113.25 -61.00  30.00   58
 13  \w     42.00  71.00   0.50    1.20    --  113.25 -61.00 150.00   58
 14  \w    101.00 178.00   0.50    1.20    --  113.25  45.00-150.00  154
 15  \w     42.00  71.00   0.50    1.20    --  113.25 -61.00   0.00   58
 16  \w     42.00  71.00   0.50    1.20    --  113.25 -61.00-180.00   58
 17  \w     42.00  96.00   0.50    1.20    --  113.25 -94.00 150.00  108
 18  \w    146.00 178.00   0.50    1.20    --  113.25  30.00-120.00   64
 19  \w     94.00 126.00   0.50    1.20    --  113.25  77.00-150.00   64
 20  \w    133.00 166.00   0.50    1.20    --  113.25  77.00-150.00   66
 21  \w     42.00  68.00   0.50    1.20    --  113.25 -61.00-150.00   52
 22  \w    116.00 142.00   0.50    1.20    --  113.25  45.00-180.00   52
 23  \w     44.00  91.00   0.50    1.20    --  113.25 -77.00-150.00   94
 24  \w     48.00  99.00   0.50    1.20    --  113.25 -94.00 120.00  102
 25  \w    148.00 174.00   0.50    1.20    --  113.25  45.00-180.00   52
 26  \w    101.00 144.00   0.50    1.20    --  113.25 125.00-180.00   86
 27  \w     94.00 125.00   0.50    1.20    --  113.25  77.00-120.00   62
 28  \w     42.00  97.00   0.50    1.20    --  113.25 -77.00 150.00  110
 29  \w     96.00 121.00   0.50    1.20    --  113.25  77.00-180.00   50
 30  \w    139.00 177.00   0.50    1.20    --  113.25  77.00-180.00   76
 31  \w     77.00 103.00   0.50    1.20    --  113.25-125.00  30.00   52
 32  \w     67.00  93.00   0.50    1.20    --  113.25 -94.00-120.00   52
 33  \w    102.00 172.00   0.50    1.20    --  113.25  45.00  90.00  140
 34  \w    112.00 138.00   0.50    1.20    --  113.25  15.00   0.00   52
 35  \w    112.00 178.00   0.50    1.20    --  113.25 125.00-120.00  132
 36  \w     44.00  70.00   0.50    1.20    --  113.25 -77.00-120.00   52
 37  \w     64.00  90.00   0.50    1.20    --  113.25 -77.00 120.00   52
 38  \w    119.00 155.00   0.50    1.20    --  113.25  45.00 -90.00   72
 39  \w     61.00  87.00   0.50    1.20    --  113.25 -94.00  30.00   52
 40  \w     71.00 107.00   0.50    1.20    --  113.25-125.00 -60.00   72
 41  \w     91.00 116.00   0.50    1.20    --  113.25  77.00 -90.00   50
 42  \w     43.00  95.00   0.50    1.20    --  113.25 -94.00  90.00  104
;
_diffrn_measurement_device 'four-circle diffractometer'
_diffrn_measurement_device_type 'XtaLAB Synergy, Dualflex, HyPix'
_diffrn_measurement_method '\w scans'
_diffrn_orient_matrix_type 'CrysAlisPro convention (1999,Acta A55,543-557)'
_diffrn_orient_matrix_UB_11 -0.1112916000
_diffrn_orient_matrix_UB_12 -0.1249143000
_diffrn_orient_matrix_UB_13 -0.0455877000
_diffrn_orient_matrix_UB_21 0.0862853000
_diffrn_orient_matrix_UB_22 -0.1475109000
_diffrn_orient_matrix_UB_23 -0.0324456000
_diffrn_orient_matrix_UB_31 0.0054092000
_diffrn_orient_matrix_UB_32 -0.2177215000
_diffrn_orient_matrix_UB_33 0.0481442000
_diffrn_radiation_monochromator mirror
_diffrn_radiation_probe x-ray
_diffrn_radiation_type 'Cu K\a'
_diffrn_radiation_wavelength 1.54184
_diffrn_reflns_av_R_equivalents 0.0329
_diffrn_reflns_av_unetI/netI 0.0247
_diffrn_reflns_Laue_measured_fraction_full 1.000
_diffrn_reflns_Laue_measured_fraction_max 0.999
_diffrn_reflns_limit_h_max 14
_diffrn_reflns_limit_h_min -14
_diffrn_reflns_limit_k_max 6
_diffrn_reflns_limit_k_min -6
_diffrn_reflns_limit_l_max 27
_diffrn_reflns_limit_l_min -27
_diffrn_reflns_number 14677
_diffrn_reflns_point_group_measured_fraction_full 1.000
_diffrn_reflns_point_group_measured_fraction_max 0.999
_diffrn_reflns_theta_full 67.684
_diffrn_reflns_theta_max 79.855
_diffrn_reflns_theta_min 4.083
_diffrn_source 'micro-focus sealed X-ray tube'
_diffrn_source_type 'PhotonJet (Cu) X-ray Source'
_exptl_absorpt_coefficient_mu 4.378
_exptl_absorpt_correction_T_max 1.00000
_exptl_absorpt_correction_T_min 0.60816
_exptl_absorpt_correction_type multi-scan
_exptl_absorpt_process_details
;
CrysAlisPro 1.171.43.116a (Rigaku Oxford Diffraction, 2024)
Empirical absorption correction using spherical harmonics,
implemented in SCALE3 ABSPACK scaling algorithm.
;
_exptl_crystal_colour colourless
_exptl_crystal_colour_primary colourless
_exptl_crystal_density_diffrn 1.527
_exptl_crystal_description needle
_exptl_crystal_F_000 584
_exptl_crystal_recrystallization_method 'crystallized from ethyl acetate'
_exptl_crystal_size_max 0.284
_exptl_crystal_size_mid 0.024
_exptl_crystal_size_min 0.019
_refine_diff_density_max 0.574
_refine_diff_density_min -0.538
_refine_diff_density_rms 0.057
_refine_ls_extinction_method none
_refine_ls_goodness_of_fit_ref 1.082
_refine_ls_hydrogen_treatment mixed
_refine_ls_matrix_type full
_refine_ls_number_parameters 150
_refine_ls_number_reflns 2713
_refine_ls_number_restraints 0
_refine_ls_restrained_S_all 1.082
_refine_ls_R_factor_all 0.0315
_refine_ls_R_factor_gt 0.0287
_refine_ls_shift/su_max 0.001
_refine_ls_shift/su_mean 0.000
_refine_ls_structure_factor_coef Fsqd
_refine_ls_weighting_details 'w=1/[\s^2^(Fo^2^)+(0.0323P)^2^+0.8193P] where P=(Fo^2^+2Fc^2^)/3'
_refine_ls_weighting_scheme calc
_refine_ls_wR_factor_gt 0.0744
_refine_ls_wR_factor_ref 0.0767
_reflns_Friedel_coverage 0.000
_reflns_number_gt 2476
_reflns_number_total 2713
_reflns_threshold_expression 'I > 2\s(I)'
_cod_data_source_file d5ce00839e2.cif
_cod_data_source_block exp_892_auto
_cod_depositor_comments
;
The following automatic conversions were performed:

data item '_chemical_melting_point' value '382-384' was changed to
'383.0(10)' -- the average value was taken and precision was
estimated.

Automatic conversion script
Id: cif_fix_values 8170 2020-07-09 18:12:32Z antanas 

 Adding full bibliography for 7250982--7251002.cif.
;
_cod_database_code 7250997
_shelx_shelxl_version_number 2018/3
_chemical_oxdiff_formula C11H16Br1N3O1
_shelx_space_group_comment
;
The symmetry employed for this shelxl refinement is uniquely defined
by the following loop, which should always be used as a source of
symmetry information in preference to the above space-group names.
They are only intended as comments.
;
_olex2_refinement_description
;
1. Fixed Uiso
 At 1.2 times of:
  All C(H) groups, All C(H,H) groups
 At 1.5 times of:
  All C(H,H,H) groups
2.a Secondary CH2 refined with riding coordinates:
 C10(H10A,H10B), C11(H11A,H11B), C12(H12A,H12B), C13(H13A,H13B), C14(H14A,H14B)
2.b Aromatic/amide H refined with riding coordinates:
 C3(H3), C5(H5)
2.c Idealised Me refined as rotating group:
 C15(H15A,H15B,H15C)
;
_olex2_submission_special_instructions 'No special instructions were received'
_oxdiff_exptl_absorpt_empirical_details
;
Empirical correction (ABSPACK) includes:
- Absorption correction using spherical harmonics
- Frame scaling
;
_oxdiff_exptl_absorpt_empirical_full_max 1.512
_oxdiff_exptl_absorpt_empirical_full_min 0.559

loop_
_space_group_symop_operation_xyz
'x, y, z'
'-x+1/2, y+1/2, -z+1/2'
'-x, -y, -z'
'x-1/2, -y-1/2, z-1/2'

loop_
_atom_site_label
_atom_site_type_symbol
_atom_site_fract_x
_atom_site_fract_y
_atom_site_fract_z
_atom_site_U_iso_or_equiv
_atom_site_adp_type
_atom_site_occupancy
_atom_site_site_symmetry_order
_atom_site_calc_flag
_atom_site_refinement_flags_posn
_atom_site_refinement_flags_adp
_atom_site_refinement_flags_occupancy
_atom_site_disorder_assembly
_atom_site_disorder_group
C1 C 0.05152(16) 0.7307(4) 0.43029(8) 0.0285(4) Uani 1 1 d . . . . .
Br1 Br -0.13305(2) 0.89738(5) 0.22225(2) 0.04629(10) Uani 1 1 d . . . . .
N2 N -0.02306(15) 0.9324(3) 0.41827(8) 0.0325(3) Uani 1 1 d . . . . .
C3 C -0.07826(18) 0.9772(4) 0.35726(9) 0.0344(4) Uani 1 1 d . . . . .
H3 H -0.131309 1.116276 0.346952 0.041 Uiso 1 1 calc R U . . .
C4 C -0.05917(18) 0.8233(4) 0.30870(9) 0.0347(4) Uani 1 1 d . . . . .
C5 C 0.0168(2) 0.6184(4) 0.32603(10) 0.0389(4) Uani 1 1 d . . . . .
H5 H 0.029494 0.509089 0.293825 0.047 Uiso 1 1 calc R U . . .
N6 N 0.07347(16) 0.5690(3) 0.38705(8) 0.0362(4) Uani 1 1 d . . . . .
N7 N 0.10647(15) 0.7015(3) 0.49477(7) 0.0310(3) Uani 1 1 d . . . . .
H7 H 0.082(2) 0.804(5) 0.5158(12) 0.030(6) Uiso 1 1 d . . . . .
C8 C 0.18982(17) 0.5280(4) 0.52878(9) 0.0306(4) Uani 1 1 d . . . . .
O9 O 0.21566(14) 0.5459(3) 0.58699(7) 0.0401(3) Uani 1 1 d . . . . .
C10 C 0.24291(18) 0.3292(4) 0.49371(9) 0.0343(4) Uani 1 1 d . . . . .
H10A H 0.288061 0.412214 0.465837 0.041 Uiso 1 1 calc R U . . .
H10B H 0.175906 0.232878 0.466338 0.041 Uiso 1 1 calc R U . . .
C11 C 0.32849(19) 0.1463(4) 0.53800(10) 0.0374(4) Uani 1 1 d . . . . .
H11A H 0.289640 0.094567 0.572071 0.045 Uiso 1 1 calc R U . . .
H11B H 0.337490 -0.005370 0.513394 0.045 Uiso 1 1 calc R U . . .
C12 C 0.45486(18) 0.2471(4) 0.56879(10) 0.0397(4) Uani 1 1 d . . . . .
H12A H 0.447766 0.394537 0.595204 0.048 Uiso 1 1 calc R U . . .
H12B H 0.494864 0.301188 0.535369 0.048 Uiso 1 1 calc R U . . .
C13 C 0.5329(2) 0.0448(5) 0.61048(11) 0.0439(5) Uani 1 1 d . . . . .
H13A H 0.491900 -0.007090 0.643704 0.053 Uiso 1 1 calc R U . . .
H13B H 0.536927 -0.103432 0.583765 0.053 Uiso 1 1 calc R U . . .
C14 C 0.6607(2) 0.1252(5) 0.64226(14) 0.0541(6) Uani 1 1 d . . . . .
H14A H 0.657399 0.271334 0.669758 0.065 Uiso 1 1 calc R U . . .
H14B H 0.702177 0.178139 0.609331 0.065 Uiso 1 1 calc R U . . .
C15 C 0.7347(3) -0.0832(5) 0.68239(14) 0.0567(6) Uani 1 1 d . . . . .
H15A H 0.745637 -0.221610 0.654739 0.085 Uiso 1 1 calc R U . . .
H15B H 0.691775 -0.143534 0.713458 0.085 Uiso 1 1 calc R U . . .
H15C H 0.814094 -0.017578 0.704599 0.085 Uiso 1 1 calc R U . . .

loop_
_atom_site_aniso_label
_atom_site_aniso_U_11
_atom_site_aniso_U_22
_atom_site_aniso_U_33
_atom_site_aniso_U_23
_atom_site_aniso_U_13
_atom_site_aniso_U_12
C1 0.0276(8) 0.0340(9) 0.0219(8) -0.0008(7) 0.0021(6) -0.0025(7)
Br1 0.05133(16) 0.06324(18) 0.01980(12) 0.00031(9) -0.00005(9) 0.00671(10)
N2 0.0342(8) 0.0374(8) 0.0229(7) -0.0026(6) 0.0013(6) 0.0023(7)
C3 0.0352(9) 0.0414(10) 0.0236(8) 0.0008(8) 0.0010(7) 0.0032(8)
C4 0.0332(9) 0.0472(11) 0.0206(8) -0.0006(8) 0.0006(7) -0.0017(8)
C5 0.0445(11) 0.0469(11) 0.0240(9) -0.0058(8) 0.0058(8) 0.0030(9)
N6 0.0397(9) 0.0416(9) 0.0251(8) -0.0023(7) 0.0035(7) 0.0052(7)
N7 0.0341(8) 0.0349(8) 0.0214(7) -0.0025(6) 0.0014(6) 0.0032(7)
C8 0.0299(8) 0.0337(9) 0.0253(8) 0.0020(7) 0.0011(7) -0.0030(7)
O9 0.0457(8) 0.0470(8) 0.0231(6) 0.0014(6) -0.0004(6) 0.0059(7)
C10 0.0350(9) 0.0351(9) 0.0296(9) 0.0003(8) 0.0017(7) 0.0018(8)
C11 0.0358(10) 0.0365(10) 0.0383(11) 0.0055(8) 0.0059(8) 0.0033(8)
C12 0.0347(10) 0.0459(11) 0.0367(10) 0.0074(9) 0.0054(8) -0.0009(9)
C13 0.0413(11) 0.0460(12) 0.0416(11) 0.0092(9) 0.0045(9) -0.0033(9)
C14 0.0448(13) 0.0548(14) 0.0537(14) 0.0068(11) -0.0051(11) -0.0024(11)
C15 0.0497(13) 0.0630(16) 0.0502(14) 0.0075(12) -0.0015(11) 0.0103(12)

loop_
_atom_type_symbol
_atom_type_description
_atom_type_scat_dispersion_real
_atom_type_scat_dispersion_imag
_atom_type_scat_source
C C 0.0181 0.0091 'International Tables Vol C Tables 4.2.6.8 and 6.1.1.4'
H H 0.0000 0.0000 'International Tables Vol C Tables 4.2.6.8 and 6.1.1.4'
Br Br -0.6763 1.2805 'International Tables Vol C Tables 4.2.6.8 and 6.1.1.4'
N N 0.0311 0.0180 'International Tables Vol C Tables 4.2.6.8 and 6.1.1.4'
O O 0.0492 0.0322 'International Tables Vol C Tables 4.2.6.8 and 6.1.1.4'

loop_
_geom_angle_atom_site_label_1
_geom_angle_atom_site_label_2
_geom_angle_atom_site_label_3
_geom_angle
_geom_angle_site_symmetry_1
_geom_angle_site_symmetry_3
_geom_angle_publ_flag
N2 C1 N7 112.82(16) . . ?
N6 C1 N2 126.16(17) . . ?
N6 C1 N7 121.01(17) . . ?
C3 N2 C1 116.84(17) . . ?
N2 C3 C4 121.31(19) . . ?
C3 C4 Br1 120.71(16) . . ?
C5 C4 Br1 121.86(15) . . ?
C5 C4 C3 117.42(17) . . ?
N6 C5 C4 122.46(19) . . ?
C1 N6 C5 115.76(17) . . ?
C1 N7 C8 133.08(17) . . ?
N7 C8 C10 119.99(16) . . ?
O9 C8 N7 116.89(18) . . ?
O9 C8 C10 123.12(17) . . ?
C8 C10 C11 113.53(16) . . ?
C12 C11 C10 115.74(18) . . ?
C11 C12 C13 110.82(18) . . ?
C14 C13 C12 114.9(2) . . ?
C13 C14 C15 112.8(2) . . ?

loop_
_geom_bond_atom_site_label_1
_geom_bond_atom_site_label_2
_geom_bond_distance
_geom_bond_site_symmetry_2
_geom_bond_publ_flag
C1 N2 1.344(2) . ?
C1 N6 1.331(2) . ?
C1 N7 1.384(2) . ?
Br1 C4 1.8852(18) . ?
N2 C3 1.330(2) . ?
C3 C4 1.382(3) . ?
C4 C5 1.376(3) . ?
C5 N6 1.339(3) . ?
N7 C8 1.388(2) . ?
C8 O9 1.219(2) . ?
C8 C10 1.501(3) . ?
C10 C11 1.526(3) . ?
C11 C12 1.514(3) . ?
C12 C13 1.530(3) . ?
C13 C14 1.498(3) . ?
C14 C15 1.519(3) . ?

loop_
_geom_hbond_atom_site_label_D
_geom_hbond_atom_site_label_H
_geom_hbond_atom_site_label_A
_geom_hbond_distance_DH
_geom_hbond_distance_HA
_geom_hbond_distance_DA
_geom_hbond_angle_DHA
_geom_hbond_site_symmetry_A
_geom_hbond_publ_flag
N7 H7 N2 0.80(3) 2.20(3) 2.999(2) 175(2) 3_576 yes
